data_4502033
loop_
_publ_author_name
'Kong, Guo-Qiang'
'Wu, Chuan-De'

_publ_section_title
;
 Four Novel Coordination Polymers Based on a Flexible Zwitterionic Ligand
 and Their Framework Dependent Luminescent Properties
;
_journal_issue 10
_journal_name_full 'Crystal Growth &amp; Design'
_journal_page_first 4590
_journal_paper_doi 10.1021/cg100885e
_journal_volume 10
_journal_year 2010
_chemical_formula_sum 'C60 H66 Br Cl3 Cu2 N6 O18'
_chemical_formula_weight 1472.53
_chemical_name_systematic
; 
 ? 
;
_space_group_IT_number 2
_symmetry_cell_setting triclinic
_symmetry_space_group_name_Hall '-P 1'
_symmetry_space_group_name_H-M 'P -1'
_atom_sites_solution_hydrogens geom
_atom_sites_solution_primary direct
_atom_sites_solution_secondary difmap
_audit_creation_method SHELXL-97
_cell_angle_alpha 66.65(3)
_cell_angle_beta 68.48(3)
_cell_angle_gamma 85.32(3)
_cell_formula_units_Z 1
_cell_length_a 11.886(2)
_cell_length_b 12.224(2)
_cell_length_c 13.111(3)
_cell_measurement_reflns_used 13820
_cell_measurement_temperature 293(2)
_cell_measurement_theta_max 26.10
_cell_measurement_theta_min 3.03
_cell_volume 1622.5(8)
_computing_structure_refinement 'SHELXL-97 (Sheldrick, 1997)'
_computing_structure_solution 'SHELXS-97 (Sheldrick, 1990)'
_diffrn_ambient_temperature 293(2)
_diffrn_measured_fraction_theta_full 0.984
_diffrn_measured_fraction_theta_max 0.984
_diffrn_radiation_monochromator graphite
_diffrn_radiation_source 'fine-focus sealed tube'
_diffrn_radiation_type MoK\a
_diffrn_radiation_wavelength 0.71073
_diffrn_reflns_av_R_equivalents 0.0561
_diffrn_reflns_av_sigmaI/netI 0.0775
_diffrn_reflns_limit_h_max 14
_diffrn_reflns_limit_h_min -14
_diffrn_reflns_limit_k_max 15
_diffrn_reflns_limit_k_min -15
_diffrn_reflns_limit_l_max 16
_diffrn_reflns_limit_l_min -16
_diffrn_reflns_number 13820
_diffrn_reflns_theta_full 26.10
_diffrn_reflns_theta_max 26.10
_diffrn_reflns_theta_min 3.03
_exptl_absorpt_coefficient_mu 1.469
_exptl_absorpt_correction_T_max 0.791
_exptl_absorpt_correction_T_min 0.723
_exptl_absorpt_correction_type empirical
_exptl_crystal_colour green
_exptl_crystal_density_diffrn 1.507
_exptl_crystal_density_method 'not measured'
_exptl_crystal_description bloc
_exptl_crystal_F_000 756
_exptl_crystal_size_max 0.32
_exptl_crystal_size_mid 0.19
_exptl_crystal_size_min 0.16
_refine_diff_density_max 1.414
_refine_diff_density_min -2.108
_refine_diff_density_rms 0.155
_refine_ls_extinction_method none
_refine_ls_goodness_of_fit_ref 0.999
_refine_ls_hydrogen_treatment constr
_refine_ls_matrix_type full
_refine_ls_number_parameters 397
_refine_ls_number_reflns 6345
_refine_ls_number_restraints 0
_refine_ls_restrained_S_all 0.999
_refine_ls_R_factor_all 0.1245
_refine_ls_R_factor_gt 0.0955
_refine_ls_shift/su_max 0.000
_refine_ls_shift/su_mean 0.000
_refine_ls_structure_factor_coef Fsqd
_refine_ls_weighting_details 'calc w=1/[\s^2^(Fo^2^)+(0.0031P)^2^+16.3576P] where P=(Fo^2^+2Fc^2^)/3'
_refine_ls_weighting_scheme calc
_refine_ls_wR_factor_gt 0.2070
_refine_ls_wR_factor_ref 0.2299
_reflns_number_gt 4561
_reflns_number_total 6345
_reflns_threshold_expression >2sigma(I)
_cod_data_source_file cg100885e_si_002.cif
_cod_data_source_block New1
_cod_original_cell_volume 1622.5(6)
_cod_original_sg_symbol_H-M P-1
_cod_database_code 4502033

loop_
_symmetry_equiv_pos_as_xyz
'x, y, z'
'-x, -y, -z'

loop_
_atom_site_label
_atom_site_type_symbol
_atom_site_fract_x
_atom_site_fract_y
_atom_site_fract_z
_atom_site_U_iso_or_equiv
_atom_site_adp_type
_atom_site_occupancy
_atom_site_symmetry_multiplicity
_atom_site_calc_flag
_atom_site_refinement_flags
Cu1 Cu 0.0000 0.0000 0.0000 0.0377(3) Uani 1 2 d S
Cu2 Cu -0.5000 -0.5000 1.0000 0.0439(3) Uani 1 2 d S
Br1 Br 0.5000 0.0000 0.5000 0.0812(5) Uani 1 2 d S
Cl1 Cl -0.7046(3) -0.5191(2) 1.0460(3) 0.0937(10) Uani 1 1 d .
Cl2 Cl -1.0645(3) -0.4998(3) 0.3525(4) 0.0545(10) Uani 0.50 1 d P
O1 O -0.8073(8) -0.1180(7) 0.3318(9) 0.106(3) Uani 1 1 d .
O2 O -0.9643(6) -0.0257(6) 0.2938(6) 0.0708(17) Uani 1 1 d .
O3 O -0.5632(7) -0.3134(5) 1.1061(5) 0.0701(18) Uani 1 1 d .
O4 O -0.5052(6) -0.3288(4) 0.9301(5) 0.0572(15) Uani 1 1 d .
O5 O 0.0520(5) 0.2140(6) 0.0153(6) 0.0690(17) Uani 1 1 d .
O6 O -0.1021(5) 0.0749(4) 0.1027(5) 0.0491(12) Uani 1 1 d .
O7 O 0.0801(5) -0.0815(5) 0.1110(5) 0.0506(12) Uani 1 1 d .
N1 N -0.8166(6) 0.2275(6) 0.4400(7) 0.0581(18) Uani 1 1 d .
N2 N -0.5873(6) 0.0952(5) 0.8296(5) 0.0483(15) Uani 1 1 d .
N3 N -0.2780(6) 0.3674(5) 0.2775(6) 0.060(2) Uani 1 1 d .
C1 C -0.6855(7) 0.3199(6) 0.5047(7) 0.0430(16) Uani 1 1 d .
C2 C -0.5762(8) 0.3711(6) 0.4130(6) 0.049(2) Uani 1 1 d .
C3 C -0.4736(7) 0.3774(5) 0.4381(7) 0.0480(19) Uani 1 1 d .
C4 C -0.4788(6) 0.3274(6) 0.5550(7) 0.0442(17) Uani 1 1 d .
C5 C -0.5890(7) 0.2755(5) 0.6465(6) 0.0381(15) Uani 1 1 d .
C6 C -0.6912(6) 0.2693(5) 0.6223(6) 0.0375(15) Uani 1 1 d .
C7 C -0.8020(10) 0.3241(9) 0.4797(12) 0.085(4) Uani 1 1 d .
H7A H -0.8709 0.3161 0.5515 0.101 Uiso 1 1 calc R
H7B H -0.8023 0.4015 0.4182 0.101 Uiso 1 1 calc R
C8 C -0.5699(15) 0.4172(9) 0.2843(8) 0.114(5) Uani 1 1 d .
H8A H -0.4891 0.4503 0.2308 0.171 Uiso 1 1 calc R
H8B H -0.6259 0.4778 0.2720 0.171 Uiso 1 1 calc R
H8C H -0.5907 0.3524 0.2691 0.171 Uiso 1 1 calc R
C9 C -0.3572(9) 0.4429(7) 0.3366(10) 0.087(4) Uani 1 1 d .
H9A H -0.3781 0.5096 0.2770 0.104 Uiso 1 1 calc R
H9B H -0.3115 0.4754 0.3675 0.104 Uiso 1 1 calc R
C10 C -0.3648(9) 0.3255(9) 0.5836(13) 0.094(4) Uani 1 1 d .
H10A H -0.2971 0.3640 0.5109 0.141 Uiso 1 1 calc R
H10B H -0.3490 0.2442 0.6228 0.141 Uiso 1 1 calc R
H10C H -0.3769 0.3670 0.6350 0.141 Uiso 1 1 calc R
C11 C -0.6001(11) 0.2286(6) 0.7752(7) 0.070(3) Uani 1 1 d .
H11A H -0.6785 0.2461 0.8217 0.084 Uiso 1 1 calc R
H11B H -0.5384 0.2707 0.7808 0.084 Uiso 1 1 calc R
C12 C -0.8072(8) 0.2072(9) 0.7238(10) 0.088(4) Uani 1 1 d .
H12A H -0.7941 0.1783 0.7979 0.133 Uiso 1 1 calc R
H12B H -0.8321 0.1412 0.7127 0.133 Uiso 1 1 calc R
H12C H -0.8693 0.2625 0.7255 0.133 Uiso 1 1 calc R
C13 C -0.8778(8) -0.0403(8) 0.3304(9) 0.065(2) Uani 1 1 d .
C14 C -0.8585(7) 0.0554(8) 0.3705(8) 0.056(2) Uani 1 1 d .
C15 C -0.9171(8) 0.1592(8) 0.3499(9) 0.067(3) Uani 1 1 d .
H15A H -0.9721 0.1716 0.3117 0.080 Uiso 1 1 calc R
C16 C -0.8954(8) 0.2449(8) 0.3850(9) 0.065(2) Uani 1 1 d .
H16A H -0.9355 0.3148 0.3705 0.078 Uiso 1 1 calc R
C17 C -0.7610(9) 0.1279(8) 0.4630(10) 0.070(3) Uani 1 1 d .
H17A H -0.7086 0.1164 0.5038 0.084 Uiso 1 1 calc R
C18 C -0.7785(8) 0.0406(8) 0.4280(9) 0.064(2) Uani 1 1 d .
H18A H -0.7365 -0.0281 0.4431 0.076 Uiso 1 1 calc R
C19 C -0.5431(7) -0.2736(6) 0.9993(7) 0.0453(17) Uani 1 1 d .
C20 C -0.5605(6) -0.1421(5) 0.9371(6) 0.0380(14) Uani 1 1 d .
C21 C -0.5186(9) -0.0859(6) 0.8145(7) 0.059(2) Uani 1 1 d .
H21A H -0.4823 -0.1286 0.7672 0.070 Uiso 1 1 calc R
C22 C -0.5314(10) 0.0339(6) 0.7633(7) 0.070(3) Uani 1 1 d .
H22A H -0.5004 0.0731 0.6806 0.084 Uiso 1 1 calc R
C23 C -0.6328(7) 0.0420(6) 0.9486(6) 0.0424(16) Uani 1 1 d .
H23A H -0.6729 0.0857 0.9939 0.051 Uiso 1 1 calc R
C24 C -0.6202(6) -0.0781(6) 1.0041(6) 0.0411(15) Uani 1 1 d .
H24A H -0.6520 -0.1157 1.0870 0.049 Uiso 1 1 calc R
C25 C -0.0511(7) 0.1726(7) 0.0853(7) 0.0478(17) Uani 1 1 d .
C26 C -0.1298(7) 0.2397(6) 0.1560(7) 0.0460(17) Uani 1 1 d .
C27 C -0.0960(9) 0.3558(7) 0.1301(8) 0.069(3) Uani 1 1 d .
H27A H -0.0213 0.3917 0.0719 0.082 Uiso 1 1 calc R
C28 C -0.1736(8) 0.4185(7) 0.1910(8) 0.067(3) Uani 1 1 d .
H28A H -0.1522 0.4979 0.1709 0.081 Uiso 1 1 calc R
C29 C -0.3069(8) 0.2524(7) 0.3082(9) 0.081(3) Uani 1 1 d .
H29A H -0.3774 0.2149 0.3730 0.097 Uiso 1 1 calc R
C30 C -0.2368(8) 0.1893(7) 0.2478(9) 0.069(3) Uani 1 1 d .
H30A H -0.2615 0.1105 0.2689 0.083 Uiso 1 1 calc R

loop_
_atom_site_aniso_label
_atom_site_aniso_U_11
_atom_site_aniso_U_22
_atom_site_aniso_U_33
_atom_site_aniso_U_23
_atom_site_aniso_U_13
_atom_site_aniso_U_12
Cu1 0.0347(6) 0.0365(6) 0.0451(7) -0.0272(5) -0.0064(5) 0.0045(5)
Cu2 0.0726(9) 0.0238(5) 0.0404(6) -0.0128(5) -0.0283(6) 0.0146(5)
Br1 0.0807(10) 0.0736(9) 0.0927(11) -0.0361(8) -0.0330(8) 0.0111(7)
Cl1 0.0761(16) 0.0565(13) 0.163(3) -0.0517(17) -0.0528(18) 0.0170(12)
Cl2 0.0441(19) 0.0376(17) 0.072(3) -0.0235(17) -0.0089(18) 0.0053(15)
O1 0.120(6) 0.086(5) 0.196(9) -0.099(6) -0.112(7) 0.056(5)
O2 0.068(4) 0.095(5) 0.092(5) -0.069(4) -0.044(4) 0.020(3)
O3 0.126(6) 0.041(3) 0.046(3) -0.014(3) -0.042(4) 0.020(3)
O4 0.095(4) 0.026(2) 0.049(3) -0.015(2) -0.027(3) 0.015(3)
O5 0.054(3) 0.074(4) 0.076(4) -0.049(3) 0.002(3) 0.000(3)
O6 0.058(3) 0.047(3) 0.053(3) -0.036(2) -0.018(2) 0.019(2)
O7 0.045(3) 0.060(3) 0.057(3) -0.035(3) -0.020(2) 0.013(2)
N1 0.060(4) 0.063(4) 0.097(5) -0.057(4) -0.057(4) 0.036(3)
N2 0.087(5) 0.024(3) 0.044(3) -0.017(2) -0.035(3) 0.017(3)
N3 0.057(4) 0.032(3) 0.065(4) -0.028(3) 0.017(3) -0.007(3)
C1 0.052(4) 0.038(3) 0.061(4) -0.032(3) -0.036(4) 0.025(3)
C2 0.095(6) 0.024(3) 0.031(3) -0.016(3) -0.023(4) 0.020(4)
C3 0.050(4) 0.022(3) 0.057(4) -0.023(3) 0.004(4) 0.005(3)
C4 0.041(4) 0.027(3) 0.077(5) -0.030(3) -0.028(4) 0.013(3)
C5 0.065(4) 0.019(3) 0.039(3) -0.017(3) -0.025(3) 0.015(3)
C6 0.036(3) 0.027(3) 0.047(4) -0.022(3) -0.006(3) 0.006(3)
C7 0.095(7) 0.088(7) 0.158(10) -0.099(7) -0.096(8) 0.062(6)
C8 0.248(17) 0.066(6) 0.044(5) -0.026(5) -0.072(8) 0.044(8)
C9 0.079(6) 0.036(4) 0.100(7) -0.043(5) 0.039(6) -0.014(4)
C10 0.066(6) 0.077(7) 0.186(13) -0.080(8) -0.070(8) 0.027(5)
C11 0.152(9) 0.026(3) 0.056(5) -0.023(3) -0.061(6) 0.032(5)
C12 0.055(5) 0.063(6) 0.096(8) -0.027(5) 0.027(5) -0.009(4)
C13 0.063(5) 0.072(6) 0.092(7) -0.054(5) -0.044(5) 0.021(5)
C14 0.055(4) 0.074(5) 0.073(5) -0.052(5) -0.038(4) 0.023(4)
C15 0.072(6) 0.077(6) 0.101(7) -0.058(6) -0.065(6) 0.037(5)
C16 0.077(6) 0.065(5) 0.092(7) -0.048(5) -0.062(5) 0.037(5)
C17 0.076(6) 0.065(5) 0.121(8) -0.062(6) -0.071(6) 0.040(5)
C18 0.066(5) 0.066(5) 0.105(7) -0.059(5) -0.060(5) 0.036(4)
C19 0.061(5) 0.026(3) 0.045(4) -0.009(3) -0.022(4) 0.006(3)
C20 0.045(4) 0.024(3) 0.046(4) -0.014(3) -0.020(3) 0.007(3)
C21 0.106(7) 0.029(3) 0.039(4) -0.018(3) -0.024(4) 0.022(4)
C22 0.131(9) 0.030(4) 0.042(4) -0.017(3) -0.026(5) 0.025(4)
C23 0.058(4) 0.035(3) 0.043(4) -0.022(3) -0.023(3) 0.013(3)
C24 0.048(4) 0.034(3) 0.039(3) -0.012(3) -0.018(3) 0.008(3)
C25 0.055(4) 0.045(4) 0.051(4) -0.032(4) -0.015(4) 0.013(3)
C26 0.050(4) 0.039(4) 0.048(4) -0.027(3) -0.006(3) 0.006(3)
C27 0.075(6) 0.038(4) 0.063(5) -0.025(4) 0.015(5) -0.008(4)
C28 0.076(6) 0.036(4) 0.063(5) -0.027(4) 0.014(4) -0.012(4)
C29 0.067(6) 0.037(4) 0.099(7) -0.041(5) 0.031(5) -0.013(4)
C30 0.066(5) 0.037(4) 0.087(6) -0.039(4) 0.010(5) -0.007(4)

loop_
_atom_type_symbol
_atom_type_description
_atom_type_scat_dispersion_real
_atom_type_scat_dispersion_imag
_atom_type_scat_source
C C 0.0033 0.0016 'International Tables Vol C Tables 4.2.6.8 and 6.1.1.4'
H H 0.0000 0.0000 'International Tables Vol C Tables 4.2.6.8 and 6.1.1.4'
N N 0.0061 0.0033 'International Tables Vol C Tables 4.2.6.8 and 6.1.1.4'
O O 0.0106 0.0060 'International Tables Vol C Tables 4.2.6.8 and 6.1.1.4'
Cu Cu 0.3201 1.2651 'International Tables Vol C Tables 4.2.6.8 and 6.1.1.4'
Br Br -0.2901 2.4595 'International Tables Vol C Tables 4.2.6.8 and 6.1.1.4'
Cl Cl 0.1484 0.1585 'International Tables Vol C Tables 4.2.6.8 and 6.1.1.4'

loop_
_geom_angle_atom_site_label_1
_geom_angle_atom_site_label_2
_geom_angle_atom_site_label_3
_geom_angle
_geom_angle_site_symmetry_1
_geom_angle_site_symmetry_3
O6 Cu1 O6 180.0(3) 2 .
O6 Cu1 O7 88.2(2) 2 .
O6 Cu1 O7 91.8(2) . .
O6 Cu1 O7 91.8(2) 2 2
O6 Cu1 O7 88.2(2) . 2
O7 Cu1 O7 180.0(2) . 2
O4 Cu2 O4 180.0 2_447 .
O4 Cu2 Cl1 91.1(2) 2_447 .
O4 Cu2 Cl1 88.9(2) . .
O4 Cu2 Cl1 88.9(2) 2_447 2_447
O4 Cu2 Cl1 91.1(2) . 2_447
Cl1 Cu2 Cl1 180.0 . 2_447
C19 O4 Cu2 118.3(4) . .
C25 O6 Cu1 112.1(5) . .
C17 N1 C16 120.6(7) . .
C17 N1 C7 123.1(7) . .
C16 N1 C7 116.2(6) . .
C22 N2 C23 121.1(6) . .
C22 N2 C11 122.3(6) . .
C23 N2 C11 116.6(6) . .
C28 N3 C29 119.3(6) . .
C28 N3 C9 117.2(6) . .
C29 N3 C9 123.5(6) . .
C2 C1 C6 119.7(6) . .
C2 C1 C7 121.1(8) . .
C6 C1 C7 119.2(8) . .
C1 C2 C3 120.4(6) . .
C1 C2 C8 118.8(9) . .
C3 C2 C8 120.8(9) . .
C4 C3 C2 120.1(6) . .
C4 C3 C9 120.5(9) . .
C2 C3 C9 119.4(9) . .
C3 C4 C5 119.1(6) . .
C3 C4 C10 120.8(8) . .
C5 C4 C10 120.1(8) . .
C6 C5 C4 121.1(6) . .
C6 C5 C11 118.4(7) . .
C4 C5 C11 120.5(7) . .
C5 C6 C1 119.6(6) . .
C5 C6 C12 119.3(8) . .
C1 C6 C12 121.1(8) . .
N1 C7 C1 113.2(6) . .
N3 C9 C3 114.4(6) . .
C5 C11 N2 114.1(6) . .
O1 C13 O2 127.1(8) . .
O1 C13 C14 118.2(8) . .
O2 C13 C14 114.7(7) . .
C15 C14 C18 117.6(7) . .
C15 C14 C13 122.4(7) . .
C18 C14 C13 120.1(7) . .
C14 C15 C16 120.8(7) . .
N1 C16 C15 119.9(7) . .
N1 C17 C18 121.6(8) . .
C17 C18 C14 119.6(7) . .
O3 C19 O4 127.5(6) . .
O3 C19 C20 118.4(7) . .
O4 C19 C20 114.1(6) . .
C24 C20 C21 119.0(6) . .
C24 C20 C19 119.6(6) . .
C21 C20 C19 121.4(6) . .
C22 C21 C20 118.9(7) . .
N2 C22 C21 121.3(7) . .
N2 C23 C24 119.6(6) . .
C20 C24 C23 120.0(6) . .
O5 C25 O6 125.4(7) . .
O5 C25 C26 120.0(7) . .
O6 C25 C26 114.6(6) . .
C30 C26 C27 117.4(7) . .
C30 C26 C25 121.9(6) . .
C27 C26 C25 120.7(7) . .
C26 C27 C28 119.6(7) . .
N3 C28 C27 121.0(7) . .
N3 C29 C30 121.7(7) . .
C29 C30 C26 120.7(7) . .

loop_
_geom_bond_atom_site_label_1
_geom_bond_atom_site_label_2
_geom_bond_distance
_geom_bond_site_symmetry_2
Cu1 O6 1.928(4) 2
Cu1 O6 1.928(4) .
Cu1 O7 1.931(5) .
Cu1 O7 1.931(5) 2
Cu2 O4 1.929(5) 2_447
Cu2 O4 1.929(5) .
Cu2 Cl1 2.289(3) .
Cu2 Cl1 2.289(3) 2_447
O1 C13 1.214(10) .
O2 C13 1.258(10) .
O3 C19 1.220(9) .
O4 C19 1.272(9) .
O5 C25 1.228(9) .
O6 C25 1.284(9) .
N1 C17 1.317(10) .
N1 C16 1.336(10) .
N1 C7 1.510(10) .
N2 C22 1.330(9) .
N2 C23 1.336(9) .
N2 C11 1.519(8) .
N3 C28 1.322(10) .
N3 C29 1.336(9) .
N3 C9 1.494(9) .
C1 C2 1.384(11) .
C1 C6 1.392(10) .
C1 C7 1.528(10) .
C2 C3 1.389(12) .
C2 C8 1.527(10) .
C3 C4 1.386(11) .
C3 C9 1.520(10) .
C4 C5 1.391(10) .
C4 C10 1.529(11) .
C5 C6 1.378(10) .
C5 C11 1.508(10) .
C6 C12 1.508(10) .
C13 C14 1.522(11) .
C14 C15 1.375(11) .
C14 C18 1.377(10) .
C15 C16 1.376(11) .
C17 C18 1.373(11) .
C19 C20 1.524(8) .
C20 C24 1.374(9) .
C20 C21 1.377(10) .
C21 C22 1.370(9) .
C23 C24 1.380(9) .
C25 C26 1.500(9) .
C26 C30 1.364(11) .
C26 C27 1.379(10) .
C27 C28 1.380(11) .
C29 C30 1.346(10) .
